data_2218144
loop_
_publ_author_name
'Odaba\,so\(glu, Mustafa'
'B\"uy\"ukg\"ung\"or, Orhan'

_publ_section_title
;
 3-(4-Methylpiperazin-1-yl)isobenzofuran-1(3<i>H</i>)-one
;
_journal_coeditor_code HK2441
_journal_issue 5
_journal_name_full 'Acta Crystallographica Section E'
_journal_page_first o779
_journal_paper_doi 10.1107/S1600536808008209
_journal_volume 64
_journal_year 2008
_chemical_formula_iupac 'C13 H16 N2 O2'
_chemical_formula_moiety 'C13 H16 N2 O2'
_chemical_formula_sum 'C13 H16 N2 O2'
_chemical_formula_weight 232.28
_chemical_name_systematic
;
3-(4-methylpiperazin-1-yl)isobenzofuran-1(3<i>H</i>)-one
;
_space_group_IT_number 14
_symmetry_cell_setting monoclinic
_symmetry_space_group_name_Hall '-P 2ybc'
_symmetry_space_group_name_H-M 'P 1 21/c 1'
_atom_sites_solution_hydrogens geom
_atom_sites_solution_primary direct
_atom_sites_solution_secondary difmap
_audit_creation_method SHELXL97
_cell_angle_alpha 90.00
_cell_angle_beta 104.022(5)
_cell_angle_gamma 90.00
_cell_formula_units_Z 4
_cell_length_a 13.1442(7)
_cell_length_b 6.0567(4)
_cell_length_c 15.7845(10)
_cell_measurement_reflns_used 14223
_cell_measurement_temperature 296
_cell_measurement_theta_max 27.21
_cell_measurement_theta_min 1.33
_cell_volume 1219.17(13)
_computing_cell_refinement 'X-AREA (Stoe & Cie, 2002)'
_computing_data_collection 'X-AREA (Stoe & Cie, 2002)'
_computing_data_reduction 'X-RED32 (Stoe & Cie, 2002)'
_computing_molecular_graphics 'ORTEP-3 for Windows (Farrugia, 1997)'
_computing_publication_material 'WinGX (Farrugia, 1999)'
_computing_structure_refinement 'SHELXL97 (Sheldrick, 2008)'
_computing_structure_solution 'SHELXS97 (Sheldrick, 2008)'
_diffrn_ambient_temperature 296
_diffrn_detector_area_resol_mean 6.67
_diffrn_measured_fraction_theta_full 1.000
_diffrn_measured_fraction_theta_max 1.000
_diffrn_measurement_device_type 'Stoe IPDSII'
_diffrn_measurement_method 'w-scan rotation method'
_diffrn_radiation_monochromator 'plane graphite'
_diffrn_radiation_type MoK\a
_diffrn_radiation_wavelength 0.71073
_diffrn_reflns_av_R_equivalents 0.0348
_diffrn_reflns_av_sigmaI/netI 0.0217
_diffrn_reflns_limit_h_max 16
_diffrn_reflns_limit_h_min -16
_diffrn_reflns_limit_k_max 7
_diffrn_reflns_limit_k_min -7
_diffrn_reflns_limit_l_max 19
_diffrn_reflns_limit_l_min -19
_diffrn_reflns_number 14223
_diffrn_reflns_theta_full 26.00
_diffrn_reflns_theta_max 26.00
_diffrn_reflns_theta_min 1.60
_diffrn_standards_decay_% <2
_diffrn_standards_number 0
_exptl_absorpt_coefficient_mu 0.087
_exptl_absorpt_correction_T_max 0.9691
_exptl_absorpt_correction_T_min 0.9516
_exptl_absorpt_correction_type integration
_exptl_absorpt_process_details '(X-RED32; Stoe & Cie, 2002)'
_exptl_crystal_colour colourless
_exptl_crystal_density_diffrn 1.265
_exptl_crystal_density_method 'not measured'
_exptl_crystal_description prism
_exptl_crystal_F_000 496
_exptl_crystal_size_max 0.560
_exptl_crystal_size_mid 0.487
_exptl_crystal_size_min 0.370
_refine_diff_density_max 0.140
_refine_diff_density_min -0.112
_refine_ls_extinction_coef 0.052(3)
_refine_ls_extinction_expression Fc^*^=kFc[1+0.001xFc^2^\l^3^/sin(2\q)]^-1/4^
_refine_ls_extinction_method 'SHELXL97 (Sheldrick, 2008)'
_refine_ls_goodness_of_fit_ref 1.037
_refine_ls_hydrogen_treatment constr
_refine_ls_matrix_type full
_refine_ls_number_parameters 155
_refine_ls_number_reflns 2394
_refine_ls_number_restraints 0
_refine_ls_restrained_S_all 1.037
_refine_ls_R_factor_all 0.0529
_refine_ls_R_factor_gt 0.0363
_refine_ls_shift/su_max_lt 0.001
_refine_ls_shift/su_mean <0.001
_refine_ls_structure_factor_coef Fsqd
_refine_ls_weighting_details 'calc w = 1/[\s^2^(Fo^2^)+(0.0465P)^2^+0.1087P] where P=(Fo^2^+2Fc^2^)/3'
_refine_ls_weighting_scheme calc
_refine_ls_wR_factor_gt 0.0842
_refine_ls_wR_factor_ref 0.0906
_reflns_number_gt 1890
_reflns_number_total 2394
_reflns_threshold_expression I>2\s(I)
_cod_data_source_file hk2441.cif
_cod_data_source_block I
_cod_original_sg_symbol_H-M 'P 21/c'
_cod_database_code 2218144
_cod_database_fobs_code 2218144

loop_
_symmetry_equiv_pos_as_xyz
'x, y, z'
'-x, y+1/2, -z+1/2'
'-x, -y, -z'
'x, -y-1/2, z-1/2'

loop_
_atom_site_type_symbol
_atom_site_label
_atom_site_fract_x
_atom_site_fract_y
_atom_site_fract_z
_atom_site_U_iso_or_equiv
_atom_site_adp_type
_atom_site_calc_flag
_atom_site_refinement_flags
_atom_site_occupancy
O O1 0.90768(9) 0.78386(19) 0.39052(8) 0.0726(3) Uani d . 1
O O2 0.83029(7) 0.45298(17) 0.38597(6) 0.0573(3) Uani d . 1
N N1 0.69300(8) 0.23856(17) 0.42651(7) 0.0465(3) Uani d . 1
N N2 0.47776(8) 0.18458(18) 0.34023(6) 0.0468(3) Uani d . 1
C C1 0.87740(10) 0.6335(2) 0.42833(9) 0.0536(3) Uani d . 1
C C2 0.88098(9) 0.6114(2) 0.52149(9) 0.0500(3) Uani d . 1
C C3 0.91995(11) 0.7553(3) 0.59001(11) 0.0616(4) Uani d . 1
H H3 0.9512 0.8881 0.5810 0.074 Uiso calc R 1
C C4 0.91066(11) 0.6944(3) 0.67175(11) 0.0678(4) Uani d . 1
H H4 0.9355 0.7880 0.7189 0.081 Uiso calc R 1
C C5 0.86475(11) 0.4955(3) 0.68471(10) 0.0656(4) Uani d . 1
H H5 0.8597 0.4574 0.7406 0.079 Uiso calc R 1
C C6 0.82633(10) 0.3527(3) 0.61639(9) 0.0582(4) Uani d . 1
H H6 0.7954 0.2194 0.6254 0.070 Uiso calc R 1
C C7 0.83528(9) 0.4141(2) 0.53414(9) 0.0479(3) Uani d . 1
C C8 0.80023(10) 0.2952(2) 0.44870(9) 0.0502(3) Uani d . 1
H H8 0.8419 0.1601 0.4509 0.060 Uiso calc R 1
C C9 0.66011(11) 0.0825(2) 0.35430(9) 0.0520(3) Uani d . 1
H H9A 0.7084 -0.0412 0.3621 0.062 Uiso calc R 1
H H9B 0.6608 0.1545 0.2995 0.062 Uiso calc R 1
C C10 0.55130(11) 0.0013(2) 0.35199(9) 0.0515(3) Uani d . 1
H H10A 0.5293 -0.1029 0.3044 0.062 Uiso calc R 1
H H10B 0.5515 -0.0746 0.4061 0.062 Uiso calc R 1
C C11 0.51096(10) 0.3423(2) 0.41085(9) 0.0485(3) Uani d . 1
H H11A 0.5086 0.2729 0.4657 0.058 Uiso calc R 1
H H11B 0.4629 0.4664 0.4017 0.058 Uiso calc R 1
C C12 0.62040(10) 0.4247(2) 0.41613(9) 0.0468(3) Uani d . 1
H H12A 0.6219 0.5054 0.3634 0.056 Uiso calc R 1
H H12B 0.6417 0.5244 0.4653 0.056 Uiso calc R 1
C C13 0.37178(12) 0.1092(3) 0.33673(11) 0.0711(5) Uani d . 1
H H13A 0.3252 0.2336 0.3289 0.107 Uiso calc R 1
H H13B 0.3706 0.0351 0.3903 0.107 Uiso calc R 1
H H13C 0.3496 0.0089 0.2887 0.107 Uiso calc R 1

loop_
_atom_site_aniso_label
_atom_site_aniso_U_11
_atom_site_aniso_U_22
_atom_site_aniso_U_33
_atom_site_aniso_U_12
_atom_site_aniso_U_13
_atom_site_aniso_U_23
O1 0.0645(7) 0.0696(7) 0.0885(8) 0.0008(5) 0.0281(6) 0.0230(6)
O2 0.0522(5) 0.0658(6) 0.0575(6) 0.0024(5) 0.0200(4) 0.0016(5)
N1 0.0447(6) 0.0395(6) 0.0549(6) 0.0040(5) 0.0116(5) -0.0060(5)
N2 0.0493(6) 0.0476(6) 0.0426(6) -0.0004(5) 0.0095(4) -0.0034(5)
C1 0.0395(7) 0.0542(8) 0.0687(9) 0.0076(6) 0.0164(6) 0.0087(7)
C2 0.0346(6) 0.0504(8) 0.0633(8) 0.0055(6) 0.0086(6) 0.0033(6)
C3 0.0409(7) 0.0587(9) 0.0816(10) -0.0033(6) 0.0082(7) -0.0051(8)
C4 0.0453(8) 0.0845(12) 0.0679(10) -0.0015(8) 0.0024(7) -0.0171(9)
C5 0.0471(8) 0.0933(12) 0.0535(8) 0.0038(8) 0.0066(6) 0.0013(8)
C6 0.0472(8) 0.0642(9) 0.0619(8) -0.0007(7) 0.0106(6) 0.0092(7)
C7 0.0372(6) 0.0490(8) 0.0558(8) 0.0042(6) 0.0080(5) 0.0032(6)
C8 0.0479(7) 0.0448(7) 0.0588(8) 0.0064(6) 0.0148(6) 0.0027(6)
C9 0.0587(8) 0.0429(7) 0.0544(8) 0.0107(6) 0.0140(6) -0.0077(6)
C10 0.0651(8) 0.0407(7) 0.0463(7) -0.0012(6) 0.0087(6) -0.0069(6)
C11 0.0495(7) 0.0466(7) 0.0514(7) 0.0025(6) 0.0165(6) -0.0073(6)
C12 0.0477(7) 0.0372(7) 0.0573(8) 0.0032(6) 0.0159(6) -0.0065(6)
C13 0.0568(9) 0.0815(11) 0.0733(10) -0.0138(8) 0.0123(7) -0.0175(9)

loop_
_atom_type_symbol
_atom_type_description
_atom_type_scat_dispersion_real
_atom_type_scat_dispersion_imag
_atom_type_scat_source
C C 0.0033 0.0016 'International Tables Vol C Tables 4.2.6.8 and 6.1.1.4'
H H 0.0000 0.0000 'International Tables Vol C Tables 4.2.6.8 and 6.1.1.4'
N N 0.0061 0.0033 'International Tables Vol C Tables 4.2.6.8 and 6.1.1.4'
O O 0.0106 0.0060 'International Tables Vol C Tables 4.2.6.8 and 6.1.1.4'

loop_
_geom_angle_atom_site_label_1
_geom_angle_atom_site_label_2
_geom_angle_atom_site_label_3
_geom_angle
C1 O2 C8 110.62(10)
C8 N1 C12 115.28(10)
C8 N1 C9 116.08(10)
C12 N1 C9 110.46(10)
C11 N2 C10 109.72(10)
C11 N2 C13 110.04(11)
C10 N2 C13 111.48(12)
O1 C1 O2 122.13(14)
O1 C1 C2 129.07(15)
O2 C1 C2 108.78(12)
C7 C2 C3 121.67(14)
C7 C2 C1 108.45(12)
C3 C2 C1 129.87(14)
C4 C3 C2 117.60(15)
C4 C3 H3 121.2
C2 C3 H3 121.2
C3 C4 C5 120.85(15)
C3 C4 H4 119.6
C5 C4 H4 119.6
C6 C5 C4 121.35(14)
C6 C5 H5 119.3
C4 C5 H5 119.3
C5 C6 C7 117.86(14)
C5 C6 H6 121.1
C7 C6 H6 121.1
C2 C7 C6 120.67(13)
C2 C7 C8 109.69(12)
C6 C7 C8 129.64(13)
N1 C8 O2 113.53(10)
N1 C8 C7 114.27(11)
O2 C8 C7 102.45(10)
N1 C8 H8 108.8
O2 C8 H8 108.8
C7 C8 H8 108.8
N1 C9 C10 109.26(10)
N1 C9 H9A 109.8
C10 C9 H9A 109.8
N1 C9 H9B 109.8
C10 C9 H9B 109.8
H9A C9 H9B 108.3
N2 C10 C9 110.63(11)
N2 C10 H10A 109.5
C9 C10 H10A 109.5
N2 C10 H10B 109.5
C9 C10 H10B 109.5
H10A C10 H10B 108.1
N2 C11 C12 111.45(10)
N2 C11 H11A 109.3
C12 C11 H11A 109.3
N2 C11 H11B 109.3
C12 C11 H11B 109.3
H11A C11 H11B 108.0
N1 C12 C11 109.89(10)
N1 C12 H12A 109.7
C11 C12 H12A 109.7
N1 C12 H12B 109.7
C11 C12 H12B 109.7
H12A C12 H12B 108.2
N2 C13 H13A 109.5
N2 C13 H13B 109.5
H13A C13 H13B 109.5
N2 C13 H13C 109.5
H13A C13 H13C 109.5
H13B C13 H13C 109.5

loop_
_geom_bond_atom_site_label_1
_geom_bond_atom_site_label_2
_geom_bond_distance
C1 O1 1.2078(17)
C1 O2 1.3512(17)
C1 C2 1.466(2)
C2 C7 1.3740(19)
C2 C3 1.387(2)
C3 C4 1.375(2)
C3 H3 0.9300
C4 C5 1.384(2)
C4 H4 0.9300
C5 C6 1.379(2)
C5 H5 0.9300
C6 C7 1.3826(19)
C6 H6 0.9300
C7 C8 1.4995(19)
C8 N1 1.4098(17)
C8 O2 1.4966(16)
C8 H8 0.9800
C9 N1 1.4629(16)
C9 C10 1.504(2)
C9 H9A 0.9700
C9 H9B 0.9700
C10 N2 1.4537(17)
C10 H10A 0.9700
C10 H10B 0.9700
C11 N2 1.4526(16)
C11 C12 1.5056(18)
C11 H11A 0.9700
C11 H11B 0.9700
C12 N1 1.4602(16)
C12 H12A 0.9700
C12 H12B 0.9700
C13 N2 1.4543(18)
C13 H13A 0.9600
C13 H13B 0.9600
C13 H13C 0.9600

loop_
_geom_hbond_atom_site_label_D
_geom_hbond_atom_site_label_H
_geom_hbond_atom_site_label_A
_geom_hbond_site_symmetry_A
_geom_hbond_distance_DH
_geom_hbond_distance_HA
_geom_hbond_distance_DA
_geom_hbond_angle_DHA
C8 H8 O1 1_545 0.98 2.69 3.6135(18) 156.7
C10 H10A N2 2_645 0.97 2.60 3.5315(17) 160.4

loop_
_geom_torsion_atom_site_label_1
_geom_torsion_atom_site_label_2
_geom_torsion_atom_site_label_3
_geom_torsion_atom_site_label_4
_geom_torsion
O1 C1 O2 C8 -179.48(12)
C2 C1 O2 C8 -0.77(13)
O1 C1 C2 C7 178.69(14)
O2 C1 C2 C7 0.10(14)
O1 C1 C2 C3 -0.2(2)
O2 C1 C2 C3 -178.84(13)
C7 C2 C3 C4 -0.5(2)
C1 C2 C3 C4 178.35(13)
C2 C3 C4 C5 0.5(2)
C3 C4 C5 C6 -0.4(2)
C4 C5 C6 C7 0.1(2)
C3 C2 C7 C6 0.25(19)
C1 C2 C7 C6 -178.80(11)
C3 C2 C7 C8 179.66(12)
C1 C2 C7 C8 0.61(14)
C5 C6 C7 C2 -0.08(19)
C5 C6 C7 C8 -179.35(13)
C2 C7 C8 N1 -124.24(12)
C6 C7 C8 N1 55.10(18)
C2 C7 C8 O2 -1.01(13)
C6 C7 C8 O2 178.33(12)
N1 C8 O2 C1 124.81(11)
C7 C8 O2 C1 1.08(13)
O2 C8 N1 C12 -55.67(14)
C7 C8 N1 C12 61.34(15)
O2 C8 N1 C9 75.74(14)
C7 C8 N1 C9 -167.25(11)
C10 C9 N1 C8 167.50(11)
C10 C9 N1 C12 -58.87(14)
N1 C9 C10 N2 59.53(14)
C9 C10 N2 C11 -58.56(13)
C9 C10 N2 C13 179.29(11)
C12 C11 N2 C10 57.22(14)
C12 C11 N2 C13 -179.77(12)
N2 C11 C12 N1 -56.78(14)
C11 C12 N1 C8 -168.52(10)
C11 C12 N1 C9 57.45(14)

loop_
_cod_related_entry_id
_cod_related_entry_database
_cod_related_entry_code
1 ChemSpider 2828133
